data_7050775
loop_
_publ_author_name
'In\'es Garc\'ia-Seijo, M.'
'Habtemariam, Abraha'
'Parsons, Simon'
'Gould, R. O.'
'Esther Garc\'ia-Fern\'andez, M.'

_publ_section_title
;
 Reactivity of a cationic square-planar palladium(II) chloro complex
 containing bis[2-(diphenylphosphino)ethyl]amine: chloro substitutions
 by anionic ligands and formation of neutral digold(I) compounds
 possessing linear PAuX fragments. The X-Ray crystal structure of
 Au2[Ph2P(CH2)2N(NO)(CH2)2PPh2]Cl2
;
_journal_issue 5
_journal_name_full 'New Journal of Chemistry'
_journal_page_first 636
_journal_paper_doi 10.1039/b109675n
_journal_volume 26
_journal_year 2002
_chemical_formula_moiety '[PdBr(Ph2PCH2CH2NHCH2CH2PPh2)]+Br-.Me2CO'
_chemical_formula_sum 'C31 H35 Br2 N O P2 Pd'
_chemical_formula_weight 765.76
_chemical_name_systematic
; 
? 
;
_space_group_IT_number 2
_symmetry_cell_setting triclinic
_symmetry_space_group_name_Hall '-P 1'
_symmetry_space_group_name_H-M 'P -1'
_atom_sites_solution_hydrogens geom
_atom_sites_solution_primary Patterson
_atom_sites_solution_secondary difmap
_audit_creation_method SHELXL-97
_cell_angle_alpha 114.823(13)
_cell_angle_beta 101.696(19)
_cell_angle_gamma 98.816(17)
_cell_formula_units_Z 2
_cell_length_a 11.722(4)
_cell_length_b 12.209(4)
_cell_length_c 12.640(4)
_cell_measurement_reflns_used 22
_cell_measurement_temperature 150(2)
_cell_measurement_theta_max 13
_cell_measurement_theta_min 12
_cell_volume 1548.8(9)
_computing_cell_refinement 'Stoe DIF4'
_computing_data_collection 'Stoe DIF4'
_computing_data_reduction 'Stoe REDU4'
_computing_molecular_graphics SHELXTL
_computing_structure_refinement 'SHELXL-97 (Sheldrick, 1997)'
_computing_structure_solution DIRDIF
_diffrn_ambient_temperature 150(2)
_diffrn_measured_fraction_theta_full 0.997
_diffrn_measured_fraction_theta_max 0.997
_diffrn_measurement_method Omega-theta'
_diffrn_radiation_monochromator graphite
_diffrn_radiation_source 'fine-focus sealed tube'
_diffrn_radiation_type MoK\a
_diffrn_radiation_wavelength 0.71073
_diffrn_reflns_av_R_equivalents 0.0833
_diffrn_reflns_av_sigmaI/netI 0.0686
_diffrn_reflns_limit_h_max 13
_diffrn_reflns_limit_h_min -13
_diffrn_reflns_limit_k_max 13
_diffrn_reflns_limit_k_min -14
_diffrn_reflns_limit_l_max 15
_diffrn_reflns_limit_l_min 0
_diffrn_reflns_number 6158
_diffrn_reflns_theta_full 25.09
_diffrn_reflns_theta_max 25.09
_diffrn_reflns_theta_min 2.65
_diffrn_standards_decay_% 0
_diffrn_standards_interval_time 60
_diffrn_standards_number 3
_exptl_absorpt_coefficient_mu 3.307
_exptl_absorpt_correction_T_max 0.819
_exptl_absorpt_correction_T_min 0.532
_exptl_absorpt_correction_type 'Optimised numerical'
_exptl_crystal_colour Yellow
_exptl_crystal_density_diffrn 1.642
_exptl_crystal_density_method 'not measured'
_exptl_crystal_description block
_exptl_crystal_F_000 764
_exptl_crystal_size_max 0.35
_exptl_crystal_size_mid 0.25
_exptl_crystal_size_min 0.12
_refine_diff_density_max 1.237
_refine_diff_density_min -0.971
_refine_diff_density_rms 0.135
_refine_ls_extinction_method none
_refine_ls_goodness_of_fit_ref 1.001
_refine_ls_hydrogen_treatment riding
_refine_ls_matrix_type full
_refine_ls_number_parameters 345
_refine_ls_number_reflns 5495
_refine_ls_number_restraints 0
_refine_ls_restrained_S_all 1.001
_refine_ls_R_factor_all 0.0832
_refine_ls_R_factor_gt 0.0466
_refine_ls_shift/su_max 0.003
_refine_ls_shift/su_mean 0.000
_refine_ls_structure_factor_coef Fsqd
_refine_ls_weighting_details 'calc w=1/[\s^2^(Fo^2^)+(0.0585P)^2^+0.0000P] where P=(Fo^2^+2Fc^2^)/3'
_refine_ls_weighting_scheme calc
_refine_ls_wR_factor_gt 0.0970
_refine_ls_wR_factor_ref 0.1104
_reflns_number_gt 3865
_reflns_number_total 5495
_reflns_threshold_expression >2sigma(I)
_cod_data_source_file b109675n.txt
_cod_data_source_block pdinbr
_cod_depositor_comments
;
The following automatic conversions were performed:
'_atom_site_symetry_multiplicity' tag replaced with
'_atom_site_symmetry_multiplicity'.

Automatic conversion script
Id: cif_correct_tags 1440 2010-10-19 06:21:57Z saulius 

The following automatic conversions were performed:
'_symmetry_cell_setting' value 'Triclinic' changed to 'triclinic'
according to '/home/saulius/struct/CIF-dictionaries/cif_core.dic'
dictionary named 'cif_core.dic' version 2.4.1 from 2010-06-29.

Automatic conversion script
Id: cif_fix_enum 1527 2010-12-29 10:47:43Z saulius 

The following automatic conversions were performed:

'_atom_sites_solution_hydrogens' value 'geometric' was changed to
'geom'.

Automatic conversion script
Id: cif_fix_values 6452 2018-10-05 10:23:21Z andrius 
;
_cod_original_cell_volume 1548.8(8)
_cod_original_sg_symbol_H-M P-1
_cod_database_code 7050775

loop_
_symmetry_equiv_pos_as_xyz
'x, y, z'
'-x, -y, -z'

loop_
_atom_site_label
_atom_site_type_symbol
_atom_site_fract_x
_atom_site_fract_y
_atom_site_fract_z
_atom_site_U_iso_or_equiv
_atom_site_adp_type
_atom_site_occupancy
_atom_site_symmetry_multiplicity
_atom_site_calc_flag
_atom_site_refinement_flags
_atom_site_disorder_assembly
_atom_site_disorder_group
Pd1 Pd 0.23820(4) 0.10499(4) 0.27978(4) 0.01735(14) Uani 1 1 d . . .
Br1 Br 0.02782(5) 0.08496(6) 0.19232(6) 0.02324(17) Uani 1 1 d . . .
P1 P 0.20927(16) -0.08957(16) 0.27129(15) 0.0253(4) Uani 1 1 d . . .
C11 C 0.1633(7) -0.2242(6) 0.1205(6) 0.0319(17) Uani 1 1 d . . .
C12 C 0.1886(9) -0.3364(7) 0.1074(7) 0.053(3) Uani 1 1 d . . .
H12 H 0.2329 -0.3419 0.1760 0.064 Uiso 1 1 calc R . .
C13 C 0.1475(10) -0.4413(7) -0.0090(7) 0.063(3) Uani 1 1 d . . .
H13 H 0.1632 -0.5185 -0.0188 0.076 Uiso 1 1 calc R . .
C14 C 0.0850(8) -0.4332(7) -0.1080(7) 0.047(2) Uani 1 1 d . . .
H14 H 0.0580 -0.5047 -0.1861 0.057 Uiso 1 1 calc R . .
C15 C 0.0609(7) -0.3218(6) -0.0954(6) 0.0350(17) Uani 1 1 d . . .
H15 H 0.0176 -0.3169 -0.1647 0.042 Uiso 1 1 calc R . .
C16 C 0.1003(6) -0.2164(6) 0.0195(6) 0.0268(15) Uani 1 1 d . . .
H16 H 0.0840 -0.1397 0.0284 0.032 Uiso 1 1 calc R . .
C21 C 0.1130(6) -0.1289(6) 0.3522(6) 0.0257(15) Uani 1 1 d . . .
C22 C -0.0020(7) -0.2111(6) 0.2890(6) 0.0329(17) Uani 1 1 d . . .
H22 H -0.0283 -0.2499 0.2023 0.040 Uiso 1 1 calc R . .
C23 C -0.0788(8) -0.2374(6) 0.3507(7) 0.0381(18) Uani 1 1 d . . .
H23 H -0.1567 -0.2945 0.3066 0.046 Uiso 1 1 calc R . .
C24 C -0.0405(7) -0.1791(6) 0.4780(6) 0.0334(17) Uani 1 1 d . . .
H24 H -0.0924 -0.1959 0.5213 0.040 Uiso 1 1 calc R . .
C25 C 0.0736(7) -0.0966(6) 0.5411(6) 0.0348(18) Uani 1 1 d . . .
H25 H 0.1001 -0.0582 0.6277 0.042 Uiso 1 1 calc R . .
C26 C 0.1492(7) -0.0694(6) 0.4796(6) 0.0310(17) Uani 1 1 d . . .
H26 H 0.2259 -0.0100 0.5240 0.037 Uiso 1 1 calc R . .
C2 C 0.3628(7) -0.0796(7) 0.3496(6) 0.0362(19) Uani 1 1 d . . .
H2A H 0.3740 -0.0464 0.4383 0.043 Uiso 1 1 calc R . .
H2B H 0.3771 -0.1638 0.3179 0.043 Uiso 1 1 calc R . .
C3 C 0.4502(7) 0.0062(7) 0.3275(6) 0.040(2) Uani 1 1 d . . .
H3A H 0.5336 0.0209 0.3766 0.048 Uiso 1 1 calc R . .
H3B H 0.4467 -0.0328 0.2402 0.048 Uiso 1 1 calc R . .
N4 N 0.4177(5) 0.1274(5) 0.3624(5) 0.0280(13) Uani 1 1 d . . .
H4 H 0.4259 0.1602 0.4454 0.034 Uiso 1 1 calc R . .
C5 C 0.5032(6) 0.2210(7) 0.3513(6) 0.0359(19) Uani 1 1 d . . .
H5A H 0.5033 0.1900 0.2653 0.043 Uiso 1 1 calc R . .
H5B H 0.5860 0.2363 0.4020 0.043 Uiso 1 1 calc R . .
C6 C 0.4642(6) 0.3421(6) 0.3940(6) 0.0320(17) Uani 1 1 d . . .
H6A H 0.5161 0.4045 0.3810 0.038 Uiso 1 1 calc R . .
H6B H 0.4714 0.3778 0.4821 0.038 Uiso 1 1 calc R . .
P7 P 0.30647(14) 0.30353(15) 0.30432(14) 0.0218(4) Uani 1 1 d . . .
C31 C 0.3120(6) 0.3171(6) 0.1684(6) 0.0283(15) Uani 1 1 d . . .
C32 C 0.3881(7) 0.4204(7) 0.1757(6) 0.0394(19) Uani 1 1 d . . .
H32 H 0.4346 0.4873 0.2536 0.047 Uiso 1 1 calc R . .
C33 C 0.3973(7) 0.4274(8) 0.0724(7) 0.051(2) Uani 1 1 d . . .
H33 H 0.4492 0.4991 0.0786 0.061 Uiso 1 1 calc R . .
C34 C 0.3297(7) 0.3282(8) -0.0432(7) 0.048(2) Uani 1 1 d . . .
H34 H 0.3373 0.3315 -0.1152 0.058 Uiso 1 1 calc R . .
C35 C 0.2529(7) 0.2268(7) -0.0510(6) 0.0366(18) Uani 1 1 d . . .
H35 H 0.2055 0.1611 -0.1290 0.044 Uiso 1 1 calc R . .
C36 C 0.2432(6) 0.2184(6) 0.0532(6) 0.0299(16) Uani 1 1 d . . .
H36 H 0.1907 0.1468 0.0467 0.036 Uiso 1 1 calc R . .
C41 C 0.2460(5) 0.4257(5) 0.3953(5) 0.0199(13) Uani 1 1 d . . .
C42 C 0.2384(6) 0.4374(6) 0.5080(6) 0.0282(15) Uani 1 1 d . . .
H42 H 0.2683 0.3844 0.5376 0.034 Uiso 1 1 calc R . .
C43 C 0.1875(6) 0.5257(6) 0.5763(6) 0.0334(17) Uani 1 1 d . . .
H43 H 0.1809 0.5315 0.6520 0.040 Uiso 1 1 calc R . .
C44 C 0.1459(6) 0.6059(6) 0.5374(6) 0.0313(16) Uani 1 1 d . . .
H44 H 0.1123 0.6672 0.5868 0.038 Uiso 1 1 calc R . .
C45 C 0.1529(7) 0.5973(6) 0.4262(6) 0.0361(18) Uani 1 1 d . . .
H45 H 0.1234 0.6519 0.3987 0.043 Uiso 1 1 calc R . .
C46 C 0.2036(7) 0.5081(6) 0.3548(6) 0.0335(17) Uani 1 1 d . . .
H46 H 0.2097 0.5026 0.2790 0.040 Uiso 1 1 calc R . .
Br2 Br -0.41031(7) -0.25405(7) 0.35338(6) 0.0340(2) Uani 1 1 d . . .
C1S C 0.5955(8) 0.2123(9) 0.0427(8) 0.065(3) Uani 1 1 d . . .
H1S1 H 0.5612 0.2016 -0.0396 0.098 Uiso 1 1 calc R . .
H1S2 H 0.6649 0.2865 0.0877 0.098 Uiso 1 1 calc R . .
H1S3 H 0.5340 0.2228 0.0857 0.098 Uiso 1 1 calc R . .
O1S O 0.6125(5) 0.0058(6) -0.0632(5) 0.0546(16) Uani 1 1 d . . .
C2S C 0.6357(6) 0.0995(8) 0.0339(7) 0.045(2) Uani 1 1 d . . .
C3S C 0.7067(7) 0.1039(9) 0.1496(7) 0.059(3) Uani 1 1 d . . .
H3S1 H 0.6793 0.0234 0.1486 0.089 Uiso 1 1 calc R . .
H3S2 H 0.6941 0.1708 0.2199 0.089 Uiso 1 1 calc R . .
H3S3 H 0.7928 0.1204 0.1556 0.089 Uiso 1 1 calc R . .

loop_
_atom_site_aniso_label
_atom_site_aniso_U_11
_atom_site_aniso_U_22
_atom_site_aniso_U_33
_atom_site_aniso_U_23
_atom_site_aniso_U_13
_atom_site_aniso_U_12
Pd1 0.0178(3) 0.0203(3) 0.0116(2) 0.0049(2) 0.00275(19) 0.0086(2)
Br1 0.0198(3) 0.0273(4) 0.0225(3) 0.0124(3) 0.0035(3) 0.0077(3)
P1 0.0382(10) 0.0275(9) 0.0169(9) 0.0120(7) 0.0084(8) 0.0216(8)
C11 0.054(5) 0.019(3) 0.029(4) 0.010(3) 0.018(3) 0.021(3)
C12 0.112(8) 0.040(5) 0.024(4) 0.019(4) 0.023(5) 0.051(5)
C13 0.130(9) 0.031(5) 0.041(5) 0.014(4) 0.035(6) 0.050(5)
C14 0.099(7) 0.023(4) 0.023(4) 0.006(3) 0.027(4) 0.024(4)
C15 0.053(5) 0.024(4) 0.023(4) 0.008(3) 0.007(3) 0.010(3)
C16 0.044(4) 0.022(3) 0.021(3) 0.012(3) 0.014(3) 0.018(3)
C21 0.049(4) 0.018(3) 0.016(3) 0.010(3) 0.008(3) 0.018(3)
C22 0.063(5) 0.028(4) 0.018(4) 0.014(3) 0.013(3) 0.025(4)
C23 0.060(5) 0.023(4) 0.034(4) 0.012(3) 0.020(4) 0.017(4)
C24 0.058(5) 0.022(4) 0.032(4) 0.017(3) 0.021(4) 0.020(4)
C25 0.063(5) 0.023(4) 0.022(4) 0.012(3) 0.015(4) 0.014(4)
C26 0.061(5) 0.019(3) 0.021(4) 0.011(3) 0.018(3) 0.016(3)
C2 0.050(5) 0.050(5) 0.021(4) 0.018(3) 0.013(3) 0.038(4)
C3 0.038(4) 0.067(5) 0.020(4) 0.017(4) 0.008(3) 0.042(4)
N4 0.019(3) 0.045(4) 0.014(3) 0.007(3) 0.001(2) 0.014(3)
C5 0.015(3) 0.052(5) 0.020(4) 0.000(3) 0.002(3) 0.009(3)
C6 0.020(4) 0.036(4) 0.026(4) 0.004(3) 0.006(3) 0.000(3)
P7 0.0182(8) 0.0242(9) 0.0151(8) 0.0041(7) 0.0042(7) 0.0002(7)
C31 0.029(4) 0.031(4) 0.017(3) 0.008(3) 0.006(3) -0.002(3)
C32 0.042(5) 0.042(4) 0.023(4) 0.011(3) 0.009(3) -0.007(4)
C33 0.047(5) 0.059(6) 0.043(5) 0.024(4) 0.022(4) -0.008(4)
C34 0.048(5) 0.063(6) 0.031(4) 0.020(4) 0.019(4) 0.002(4)
C35 0.037(4) 0.044(5) 0.021(4) 0.011(3) 0.006(3) 0.006(4)
C36 0.029(4) 0.030(4) 0.022(4) 0.007(3) 0.006(3) 0.004(3)
C41 0.017(3) 0.014(3) 0.019(3) 0.003(3) 0.002(3) -0.005(2)
C42 0.031(4) 0.034(4) 0.028(4) 0.018(3) 0.013(3) 0.015(3)
C43 0.034(4) 0.041(4) 0.030(4) 0.018(3) 0.016(3) 0.012(3)
C44 0.030(4) 0.026(4) 0.030(4) 0.004(3) 0.010(3) 0.009(3)
C45 0.049(5) 0.023(4) 0.032(4) 0.011(3) 0.003(4) 0.013(3)
C46 0.048(5) 0.021(4) 0.023(4) 0.009(3) 0.003(3) -0.001(3)
Br2 0.0451(4) 0.0375(4) 0.0195(4) 0.0092(3) 0.0097(3) 0.0230(3)
C1S 0.047(5) 0.080(7) 0.055(6) 0.013(5) 0.022(5) 0.026(5)
O1S 0.055(4) 0.065(4) 0.026(3) 0.006(3) 0.012(3) 0.013(3)
C2S 0.026(4) 0.068(6) 0.025(4) 0.007(4) 0.013(3) 0.010(4)
C3S 0.030(5) 0.090(7) 0.026(4) 0.004(4) -0.004(3) 0.017(5)

loop_
_atom_type_symbol
_atom_type_description
_atom_type_scat_dispersion_real
_atom_type_scat_dispersion_imag
_atom_type_scat_source
C C 0.0033 0.0016 'International Tables Vol C Tables 4.2.6.8 and 6.1.1.4'
H H 0.0000 0.0000 'International Tables Vol C Tables 4.2.6.8 and 6.1.1.4'
N N 0.0061 0.0033 'International Tables Vol C Tables 4.2.6.8 and 6.1.1.4'
P P 0.1023 0.0942 'International Tables Vol C Tables 4.2.6.8 and 6.1.1.4'
Br Br -0.2901 2.4595 'International Tables Vol C Tables 4.2.6.8 and 6.1.1.4'
Pd Pd -0.9988 1.0072 'International Tables Vol C Tables 4.2.6.8 and 6.1.1.4'
O O 0.0106 0.0060 'International Tables Vol C Tables 4.2.6.8 and 6.1.1.4'

loop_
_geom_angle_atom_site_label_1
_geom_angle_atom_site_label_2
_geom_angle_atom_site_label_3
_geom_angle
_geom_angle_site_symmetry_1
_geom_angle_site_symmetry_3
_geom_angle_publ_flag
N4 Pd1 P7 84.51(17) . . ?
N4 Pd1 P1 84.27(17) . . ?
P7 Pd1 P1 168.76(6) . . ?
N4 Pd1 Br1 177.39(14) . . ?
P7 Pd1 Br1 94.87(5) . . ?
P1 Pd1 Br1 96.37(5) . . ?
C21 P1 C11 105.5(3) . . ?
C21 P1 C2 106.2(3) . . ?
C11 P1 C2 107.7(3) . . ?
C21 P1 Pd1 119.1(2) . . ?
C11 P1 Pd1 116.9(2) . . ?
C2 P1 Pd1 100.3(3) . . ?
C16 C11 C12 120.2(6) . . ?
C16 C11 P1 120.2(5) . . ?
C12 C11 P1 119.6(5) . . ?
C11 C12 C13 118.9(7) . . ?
C14 C13 C12 120.6(7) . . ?
C13 C14 C15 120.5(7) . . ?
C14 C15 C16 119.9(7) . . ?
C11 C16 C15 119.8(6) . . ?
C22 C21 C26 119.0(7) . . ?
C22 C21 P1 120.6(5) . . ?
C26 C21 P1 120.2(6) . . ?
C23 C22 C21 121.0(6) . . ?
C22 C23 C24 119.3(7) . . ?
C25 C24 C23 119.7(7) . . ?
C26 C25 C24 120.8(7) . . ?
C25 C26 C21 120.0(7) . . ?
C3 C2 P1 108.3(5) . . ?
N4 C3 C2 109.1(5) . . ?
C5 N4 C3 113.1(5) . . ?
C5 N4 Pd1 113.7(4) . . ?
C3 N4 Pd1 112.9(4) . . ?
N4 C5 C6 108.6(5) . . ?
C5 C6 P7 107.3(4) . . ?
C41 P7 C31 108.5(3) . . ?
C41 P7 C6 105.4(3) . . ?
C31 P7 C6 106.0(3) . . ?
C41 P7 Pd1 118.5(2) . . ?
C31 P7 Pd1 116.9(2) . . ?
C6 P7 Pd1 99.7(2) . . ?
C32 C31 C36 119.5(6) . . ?
C32 C31 P7 120.9(5) . . ?
C36 C31 P7 119.5(5) . . ?
C33 C32 C31 120.8(7) . . ?
C32 C33 C34 119.9(7) . . ?
C35 C34 C33 119.5(7) . . ?
C34 C35 C36 121.1(7) . . ?
C35 C36 C31 119.1(7) . . ?
C42 C41 C46 118.9(6) . . ?
C42 C41 P7 118.9(5) . . ?
C46 C41 P7 122.2(5) . . ?
C43 C42 C41 120.0(6) . . ?
C42 C43 C44 121.5(7) . . ?
C43 C44 C45 120.0(6) . . ?
C44 C45 C46 119.7(7) . . ?
C45 C46 C41 119.9(6) . . ?
O1S C2S C1S 121.9(8) . . ?
O1S C2S C3S 120.1(8) . . ?
C1S C2S C3S 118.0(7) . . ?

loop_
_geom_bond_atom_site_label_1
_geom_bond_atom_site_label_2
_geom_bond_distance
_geom_bond_site_symmetry_2
_geom_bond_publ_flag
Pd1 N4 2.070(5) . ?
Pd1 P7 2.2991(19) . ?
Pd1 P1 2.3008(19) . ?
Pd1 Br1 2.4179(11) . ?
P1 C21 1.807(7) . ?
P1 C11 1.819(7) . ?
P1 C2 1.828(7) . ?
C11 C16 1.386(9) . ?
C11 C12 1.396(9) . ?
C12 C13 1.406(10) . ?
C13 C14 1.366(11) . ?
C14 C15 1.381(9) . ?
C15 C16 1.398(9) . ?
C21 C22 1.392(10) . ?
C21 C26 1.394(9) . ?
C22 C23 1.388(10) . ?
C23 C24 1.394(10) . ?
C24 C25 1.386(10) . ?
C25 C26 1.381(10) . ?
C2 C3 1.502(11) . ?
C3 N4 1.491(8) . ?
N4 C5 1.474(9) . ?
C5 C6 1.524(9) . ?
C6 P7 1.834(6) . ?
P7 C41 1.807(6) . ?
P7 C31 1.807(7) . ?
C31 C32 1.385(9) . ?
C31 C36 1.405(9) . ?
C32 C33 1.369(10) . ?
C33 C34 1.407(11) . ?
C34 C35 1.368(10) . ?
C35 C36 1.389(9) . ?
C41 C42 1.393(9) . ?
C41 C46 1.415(9) . ?
C42 C43 1.374(9) . ?
C43 C44 1.375(9) . ?
C44 C45 1.386(10) . ?
C45 C46 1.394(10) . ?
C1S C2S 1.491(12) . ?
O1S C2S 1.216(8) . ?
C2S C3S 1.503(10) . ?
